data_4103936
loop_
_publ_author_name
'Shinji Yamada'
'Yoko Tokugawa'

_publ_section_title
;
 Cation-\p Controlled Solid-State Photodimerization of 4-Azachalcones
;
_journal_name_full 'Journal of the American Chemical Society'
_journal_page_first 2098
_journal_page_last 2099
_journal_paper_doi 10.1021/ja809906c
_journal_volume 131
_journal_year 2009
_chemical_formula_moiety 'C14 H14 Cl N O2 '
_chemical_formula_sum 'C14 H14 Cl N O2'
_chemical_formula_weight 263.72
_space_group_IT_number 15
_symmetry_cell_setting monoclinic
_symmetry_Int_Tables_number 15
_symmetry_space_group_name_Hall '-C 2yc'
_symmetry_space_group_name_H-M 'C 1 2/c 1'
_cell_angle_alpha 90.0000
_cell_angle_beta 94.0378(16)
_cell_angle_gamma 90.0000
_cell_formula_units_Z 8
_cell_length_a 22.3925(7)
_cell_length_b 6.04763(18)
_cell_length_c 18.9197(6)
_cell_measurement_reflns_used 4742
_cell_measurement_temperature 296.1
_cell_measurement_theta_max 68.2
_cell_measurement_theta_min 4.0
_cell_volume 2555.78(14)
_computing_cell_refinement PROCESS-AUTO
_computing_data_collection PROCESS-AUTO
_computing_data_reduction CrystalStructure
_computing_publication_material 'CrystalStructure 3.8'
_computing_structure_refinement SHELXL
_computing_structure_solution SIR92
_diffrn_detector_area_resol_mean 10.00
_diffrn_measured_fraction_theta_full 0.998
_diffrn_measured_fraction_theta_max 0.998
_diffrn_measurement_device_type 'Rigaku RAXIS-RAPID'
_diffrn_measurement_method \w
_diffrn_radiation_type 'Cu K\a'
_diffrn_radiation_wavelength 1.54187
_diffrn_reflns_av_R_equivalents 0.096
_diffrn_reflns_limit_h_max 26
_diffrn_reflns_limit_h_min -26
_diffrn_reflns_limit_k_max 7
_diffrn_reflns_limit_k_min -7
_diffrn_reflns_limit_l_max 22
_diffrn_reflns_limit_l_min -22
_diffrn_reflns_number 12482
_diffrn_reflns_theta_full 68.18
_diffrn_reflns_theta_max 68.18
_exptl_absorpt_coefficient_mu 2.596
_exptl_absorpt_correction_type none
_exptl_crystal_colour yellow
_exptl_crystal_density_diffrn 1.371
_exptl_crystal_density_method 'not measured'
_exptl_crystal_description platelet
_exptl_crystal_F_000 1104.00
_exptl_crystal_size_max 0.25
_exptl_crystal_size_mid 0.25
_exptl_crystal_size_min 0.15
_refine_diff_density_max 0.35
_refine_diff_density_min -0.20
_refine_ls_extinction_coef 0.0012(2)
_refine_ls_extinction_method SHELXL
_refine_ls_goodness_of_fit_ref 1.061
_refine_ls_hydrogen_treatment refall
_refine_ls_number_parameters 161
_refine_ls_number_reflns 2333
_refine_ls_R_factor_gt 0.0459
_refine_ls_shift/su_max 0.0010
_refine_ls_structure_factor_coef Fsqd
_refine_ls_weighting_details 'w = 1/[\s^2^(Fo^2^)+(0.0818P)^2^+0.0000P] where P=(Fo^2^+2Fc^2^)/3'
_refine_ls_weighting_scheme calc
_refine_ls_wR_factor_ref 0.1405
_reflns_number_gt 1854
_reflns_number_total 2333
_reflns_threshold_expression F^2^>2.0\s(F^2^)
_cod_data_source_file ja809906c_si_002.cif
_cod_data_source_block '_Compd1aHCl'
_cod_original_cell_volume 2555.78(13)
_cod_original_formula_sum 'C14 H14 Cl N O2 '
_cod_database_code 4103936

loop_
_symmetry_equiv_pos_site_id
_symmetry_equiv_pos_as_xyz
1 +X,+Y,+Z
2 -X,+Y,1/2-Z
3 -X,-Y,-Z
4 +X,-Y,1/2+Z
5 1/2+X,1/2+Y,+Z
6 1/2-X,1/2+Y,1/2-Z
7 1/2-X,1/2-Y,-Z
8 1/2+X,1/2-Y,1/2+Z

loop_
_atom_site_label
_atom_site_type_symbol
_atom_site_fract_x
_atom_site_fract_y
_atom_site_fract_z
_atom_site_U_iso_or_equiv
_atom_site_adp_type
_atom_site_occupancy
_atom_site_symmetry_multiplicity
_atom_site_calc_flag
_atom_site_refinement_flags
Cl(1) Cl 0.55128(2) 0.93635(9) 0.11559(3) 0.0619(2) Uani 1.00 1 d .
O(1) O 0.67580(7) 1.0310(2) -0.02953(9) 0.0708(4) Uani 1.00 1 d .
O(2) O 0.5000 1.1619(5) 0.2500 0.1115(9) Uani 1.00 2 d S
N(1) N 0.54232(7) 0.3978(3) -0.07098(9) 0.0596(4) Uani 1.00 1 d .
C(1) C 0.57406(9) 0.3517(3) -0.01090(11) 0.0602(5) Uani 1.00 1 d .
C(2) C 0.61636(9) 0.4991(3) 0.01633(11) 0.0573(5) Uani 1.00 1 d .
C(3) C 0.62532(8) 0.6951(3) -0.01883(9) 0.0489(4) Uani 1.00 1 d .
C(4) C 0.59150(9) 0.7354(3) -0.08181(10) 0.0570(5) Uani 1.00 1 d .
C(5) C 0.54971(10) 0.5829(3) -0.10706(12) 0.0636(5) Uani 1.00 1 d .
C(6) C 0.67039(8) 0.8693(3) 0.00696(11) 0.0526(4) Uani 1.00 1 d .
C(7) C 0.70629(9) 0.8359(3) 0.07410(11) 0.0562(5) Uani 1.00 1 d .
C(8) C 0.74677(9) 0.9844(3) 0.09730(11) 0.0540(4) Uani 1.00 1 d .
C(9) C 0.78747(8) 0.9736(3) 0.16073(11) 0.0520(4) Uani 1.00 1 d .
C(10) C 0.82460(9) 1.1546(3) 0.17693(11) 0.0622(5) Uani 1.00 1 d .
C(11) C 0.86534(10) 1.1507(4) 0.23502(13) 0.0724(6) Uani 1.00 1 d .
C(12) C 0.87041(10) 0.9668(4) 0.27686(13) 0.0742(6) Uani 1.00 1 d .
C(13) C 0.83393(10) 0.7874(4) 0.26218(11) 0.0707(6) Uani 1.00 1 d .
C(14) C 0.79254(9) 0.7897(3) 0.20488(11) 0.0605(5) Uani 1.00 1 d .
H(1) H 0.5677 0.2199 0.0127 0.072 Uiso 1.00 1 c R
H(2) H 0.6389 0.4669 0.0583 0.069 Uiso 1.00 1 c R
H(3) H 0.5971 0.8652 -0.1069 0.068 Uiso 1.00 1 c R
H(4) H 0.5268 0.6092 -0.1491 0.076 Uiso 1.00 1 c R
H(5) H 0.7006 0.7092 0.1007 0.067 Uiso 1.00 1 c R
H(6) H 0.7494 1.1108 0.0697 0.065 Uiso 1.00 1 c R
H(7) H 0.8218 1.2795 0.1482 0.075 Uiso 1.00 1 c R
H(8) H 0.8894 1.2733 0.2457 0.087 Uiso 1.00 1 c R
H(9) H 0.8986 0.9630 0.3154 0.089 Uiso 1.00 1 c R
H(10) H 0.8373 0.6633 0.2912 0.085 Uiso 1.00 1 c R
H(11) H 0.7679 0.6679 0.1956 0.073 Uiso 1.00 1 c R
H(12) H 0.5159 0.3040 -0.0872 0.072 Uiso 1.00 1 c R

loop_
_atom_site_aniso_label
_atom_site_aniso_U_11
_atom_site_aniso_U_22
_atom_site_aniso_U_33
_atom_site_aniso_U_12
_atom_site_aniso_U_13
_atom_site_aniso_U_23
Cl(1) 0.0651(3) 0.0653(4) 0.0545(3) -0.0008(2) -0.0020(2) -0.0028(2)
O(1) 0.0801(10) 0.0601(9) 0.0702(10) -0.0072(7) -0.0092(7) 0.0133(7)
O(2) 0.160(2) 0.100(2) 0.0791(18) 0.0000 0.0369(16) 0.0000
N(1) 0.0539(9) 0.0618(11) 0.0632(11) -0.0010(7) 0.0044(7) -0.0091(8)
C(1) 0.0652(12) 0.0536(12) 0.0622(12) 0.0036(9) 0.0081(9) 0.0005(9)
C(2) 0.0628(12) 0.0574(11) 0.0511(11) 0.0046(9) -0.0006(8) 0.0015(9)
C(3) 0.0500(10) 0.0508(10) 0.0462(9) 0.0064(7) 0.0062(7) -0.0018(7)
C(4) 0.0582(11) 0.0605(12) 0.0517(11) 0.0030(9) -0.0005(8) 0.0064(9)
C(5) 0.0602(12) 0.0744(15) 0.0551(12) 0.0040(10) -0.0041(9) -0.0004(10)
C(6) 0.0529(11) 0.0510(11) 0.0539(10) 0.0056(8) 0.0042(8) 0.0000(8)
C(7) 0.0589(11) 0.0573(11) 0.0521(11) 0.0001(9) 0.0015(8) 0.0022(9)
C(8) 0.0546(11) 0.0552(11) 0.0523(11) 0.0055(8) 0.0042(8) -0.0001(9)
C(9) 0.0498(11) 0.0565(11) 0.0504(10) 0.0019(8) 0.0075(8) -0.0051(8)
C(10) 0.0647(12) 0.0598(12) 0.0621(12) -0.0045(9) 0.0052(9) -0.0053(9)
C(11) 0.0693(14) 0.0812(16) 0.0658(14) -0.0129(11) -0.0008(10) -0.0125(12)
C(12) 0.0619(14) 0.105(2) 0.0548(13) -0.0015(12) -0.0024(10) -0.0044(12)
C(13) 0.0688(14) 0.0830(16) 0.0600(12) 0.0032(12) 0.0028(10) 0.0119(11)
C(14) 0.0577(11) 0.0649(13) 0.0587(11) -0.0029(9) 0.0020(8) 0.0029(9)

loop_
_atom_type_symbol
_atom_type_description
_atom_type_scat_dispersion_real
_atom_type_scat_dispersion_imag
_atom_type_scat_source
C C 0.018 0.009
;
International Tables for Crystallography
(1992, Vol. C, Tables 4.2.6.8 and 6.1.1.4)
;
H H 0.000 0.000
;
International Tables for Crystallography
(1992, Vol. C, Table 6.1.1.4)
;
O O 0.049 0.032
;
International Tables for Crystallography
(1992, Vol. C, Tables 4.2.6.8 and 6.1.1.4)
;
N N 0.031 0.018
;
International Tables for Crystallography
(1992, Vol. C, Tables 4.2.6.8 and 6.1.1.4)
;
Cl Cl 0.364 0.702
;
International Tables for Crystallography
(1992, Vol. C, Tables 4.2.6.8 and 6.1.1.4)
;

loop_
_geom_angle_atom_site_label_1
_geom_angle_atom_site_label_2
_geom_angle_atom_site_label_3
_geom_angle
_geom_angle_publ_flag
C(1) N(1) C(5) 122.61(18) yes
N(1) C(1) C(2) 119.90(19) yes
C(1) C(2) C(3) 119.73(18) yes
C(2) C(3) C(4) 118.38(17) yes
C(2) C(3) C(6) 123.89(16) yes
C(4) C(3) C(6) 117.72(17) yes
C(3) C(4) C(5) 119.82(19) yes
N(1) C(5) C(4) 119.56(19) yes
O(1) C(6) C(3) 118.03(17) yes
O(1) C(6) C(7) 122.33(18) yes
C(3) C(6) C(7) 119.64(17) yes
C(6) C(7) C(8) 120.79(18) yes
C(7) C(8) C(9) 127.92(19) yes
C(8) C(9) C(10) 118.31(18) yes
C(8) C(9) C(14) 123.42(17) yes
C(10) C(9) C(14) 118.24(17) yes
C(9) C(10) C(11) 120.8(2) yes
C(10) C(11) C(12) 120.0(2) yes
C(11) C(12) C(13) 120.1(2) yes
C(12) C(13) C(14) 120.6(2) yes
C(9) C(14) C(13) 120.2(2) yes
C(1) N(1) H(12) 118.7 no
C(5) N(1) H(12) 118.7 no
N(1) C(1) H(1) 120.0 no
C(2) C(1) H(1) 120.1 no
C(1) C(2) H(2) 120.1 no
C(3) C(2) H(2) 120.1 no
C(3) C(4) H(3) 120.1 no
C(5) C(4) H(3) 120.1 no
N(1) C(5) H(4) 120.2 no
C(4) C(5) H(4) 120.2 no
C(6) C(7) H(5) 119.6 no
C(8) C(7) H(5) 119.6 no
C(7) C(8) H(6) 116.0 no
C(9) C(8) H(6) 116.0 no
C(9) C(10) H(7) 119.6 no
C(11) C(10) H(7) 119.6 no
C(10) C(11) H(8) 120.0 no
C(12) C(11) H(8) 120.0 no
C(11) C(12) H(9) 119.9 no
C(13) C(12) H(9) 119.9 no
C(12) C(13) H(10) 119.7 no
C(14) C(13) H(10) 119.7 no
C(9) C(14) H(11) 119.9 no
C(13) C(14) H(11) 119.9 no

loop_
_geom_bond_atom_site_label_1
_geom_bond_atom_site_label_2
_geom_bond_distance
_geom_bond_publ_flag
O(1) C(6) 1.208(2) yes
N(1) C(1) 1.327(2) yes
N(1) C(5) 1.327(2) yes
C(1) C(2) 1.374(2) yes
C(2) C(3) 1.381(2) yes
C(3) C(4) 1.388(2) yes
C(3) C(6) 1.515(2) yes
C(4) C(5) 1.376(3) yes
C(6) C(7) 1.469(2) yes
C(7) C(8) 1.329(2) yes
C(8) C(9) 1.456(2) yes
C(9) C(10) 1.396(2) yes
C(9) C(14) 1.391(2) yes
C(10) C(11) 1.378(3) yes
C(11) C(12) 1.365(3) yes
C(12) C(13) 1.375(3) yes
C(13) C(14) 1.376(2) yes
N(1) H(12) 0.860 no
C(1) H(1) 0.930 no
C(2) H(2) 0.930 no
C(4) H(3) 0.930 no
C(5) H(4) 0.930 no
C(7) H(5) 0.930 no
C(8) H(6) 0.930 no
C(10) H(7) 0.930 no
C(11) H(8) 0.930 no
C(12) H(9) 0.930 no
C(13) H(10) 0.930 no
C(14) H(11) 0.930 no

loop_
_geom_contact_atom_site_label_1
_geom_contact_atom_site_label_2
_geom_contact_distance
_geom_contact_site_symmetry_2
Cl(1) O(2) 3.1713(14) .
Cl(1) N(1) 2.9900(17) 3_665
Cl(1) C(1) 3.531(2) 1_565
Cl(1) C(3) 3.4552(18) .
Cl(1) C(6) 3.503(2) .
O(1) C(1) 3.032(2) 1_565
O(1) C(2) 3.271(2) 1_565
O(1) C(7) 3.594(2) 7_665
O(1) C(10) 3.375(2) 7_675
O(2) Cl(1) 3.1713(14) .
O(2) Cl(1) 3.1713(14) 2_655
O(2) C(5) 3.242(2) 3_675
O(2) C(5) 3.242(2) 4_575
O(2) C(12) 3.505(2) 5_455
O(2) C(12) 3.505(2) 6_655
N(1) Cl(1) 2.9900(17) 3_665
N(1) C(1) 3.472(2) 3_665
C(1) Cl(1) 3.531(2) 1_545
C(1) O(1) 3.032(2) 1_545
C(1) N(1) 3.472(2) 3_665
C(2) O(1) 3.271(2) 1_545
C(3) Cl(1) 3.4552(18) .
C(3) C(8) 3.491(2) 7_665
C(3) C(9) 3.578(2) 7_665
C(4) C(9) 3.427(2) 7_665
C(4) C(10) 3.579(3) 7_665
C(5) O(2) 3.242(2) 3_675
C(5) C(10) 3.501(3) 7_665
C(5) C(11) 3.482(3) 7_665
C(6) Cl(1) 3.503(2) .
C(6) C(7) 3.480(2) 7_665
C(6) C(8) 3.525(2) 7_665
C(7) O(1) 3.594(2) 7_665
C(7) C(6) 3.480(2) 7_665
C(8) C(3) 3.491(2) 7_665
C(8) C(6) 3.525(2) 7_665
C(9) C(3) 3.578(2) 7_665
C(9) C(4) 3.427(2) 7_665
C(10) O(1) 3.375(2) 7_675
C(10) C(4) 3.579(3) 7_665
C(10) C(5) 3.501(3) 7_665
C(11) C(5) 3.482(3) 7_665
C(12) O(2) 3.505(2) 5_545
Cl(1) H(1) 2.639 1_565
Cl(1) H(3) 3.525 3_675
Cl(1) H(4) 3.342 3_675
Cl(1) H(8) 3.022 6_645
Cl(1) H(9) 3.310 6_645
Cl(1) H(9) 3.592 6_655
Cl(1) H(10) 3.256 6_655
Cl(1) H(12) 2.134 3_665
O(1) H(1) 2.843 1_565
O(1) H(2) 3.254 1_565
O(1) H(5) 3.479 7_665
O(1) H(6) 2.873 7_675
O(1) H(7) 2.524 7_675
O(2) H(3) 3.355 3_675
O(2) H(3) 3.355 4_575
O(2) H(4) 2.399 3_675
O(2) H(4) 2.399 4_575
O(2) H(8) 3.412 5_445
O(2) H(8) 3.412 6_645
O(2) H(9) 3.224 5_455
O(2) H(9) 3.224 6_655
N(1) H(3) 3.529 1_545
C(1) H(3) 3.515 1_545
C(1) H(12) 3.516 3_665
C(2) H(6) 3.579 7_665
C(2) H(9) 3.233 6_645
C(2) H(12) 3.542 3_665
C(3) H(1) 3.494 1_565
C(3) H(6) 3.549 7_665
C(4) H(1) 3.494 1_565
C(5) H(1) 3.489 3_665
C(6) H(1) 3.136 1_565
C(7) H(10) 3.422 6_655
C(8) H(10) 3.117 6_655
C(9) H(3) 3.506 7_665
C(9) H(10) 3.209 6_655
C(9) H(11) 3.283 6_655
C(10) H(11) 3.382 1_565
C(10) H(11) 3.288 6_655
C(11) H(4) 3.391 7_665
C(11) H(5) 3.552 6_655
C(11) H(10) 3.351 1_565
C(11) H(11) 3.344 6_655
C(12) H(2) 3.141 6_655
C(12) H(4) 3.483 7_665
C(12) H(5) 3.250 6_655
C(12) H(11) 3.401 6_655
C(13) H(2) 3.578 6_655
C(13) H(3) 3.537 7_665
C(13) H(8) 3.370 1_545
C(13) H(11) 3.374 6_655
C(14) H(3) 3.327 7_665
C(14) H(7) 3.347 1_545
C(14) H(11) 3.311 6_655
H(1) Cl(1) 2.639 1_545
H(1) O(1) 2.843 1_545
H(1) C(3) 3.494 1_545
H(1) C(4) 3.494 1_545
H(1) C(5) 3.489 3_665
H(1) C(6) 3.136 1_545
H(1) H(3) 3.220 1_545
H(2) O(1) 3.254 1_545
H(2) C(12) 3.141 6_645
H(2) C(13) 3.578 6_645
H(2) H(6) 3.277 1_545
H(2) H(9) 2.589 6_645
H(2) H(10) 3.399 6_645
H(3) Cl(1) 3.525 3_675
H(3) O(2) 3.355 3_675
H(3) N(1) 3.529 1_565
H(3) C(1) 3.515 1_565
H(3) C(9) 3.506 7_665
H(3) C(13) 3.537 7_665
H(3) C(14) 3.327 7_665
H(3) H(1) 3.220 1_565
H(3) H(7) 2.954 7_675
H(3) H(8) 3.447 7_675
H(3) H(11) 3.566 7_665
H(3) H(12) 3.253 1_565
H(4) Cl(1) 3.342 3_675
H(4) O(2) 2.399 3_675
H(4) C(11) 3.391 7_665
H(4) C(12) 3.483 7_665
H(4) H(8) 3.564 7_665
H(4) H(9) 2.934 8_464
H(5) O(1) 3.479 7_665
H(5) C(11) 3.552 6_645
H(5) C(12) 3.250 6_645
H(5) H(9) 3.190 6_645
H(5) H(10) 3.562 6_655
H(6) O(1) 2.873 7_675
H(6) C(2) 3.579 7_665
H(6) C(3) 3.549 7_665
H(6) H(2) 3.277 1_565
H(6) H(6) 3.130 7_675
H(6) H(10) 3.393 6_655
H(7) O(1) 2.524 7_675
H(7) C(14) 3.347 1_565
H(7) H(3) 2.954 7_675
H(7) H(10) 3.564 1_565
H(7) H(11) 2.817 1_565
H(8) Cl(1) 3.022 6_655
H(8) O(2) 3.412 5_555
H(8) C(13) 3.370 1_565
H(8) H(3) 3.447 7_675
H(8) H(4) 3.564 7_665
H(8) H(10) 2.794 1_565
H(9) Cl(1) 3.592 6_645
H(9) Cl(1) 3.310 6_655
H(9) O(2) 3.224 5_545
H(9) C(2) 3.233 6_655
H(9) H(2) 2.589 6_655
H(9) H(4) 2.934 8_565
H(9) H(5) 3.190 6_655
H(9) H(12) 3.407 8_565
H(10) Cl(1) 3.256 6_645
H(10) C(7) 3.422 6_645
H(10) C(8) 3.117 6_645
H(10) C(9) 3.209 6_645
H(10) C(11) 3.351 1_545
H(10) H(2) 3.399 6_655
H(10) H(5) 3.562 6_645
H(10) H(6) 3.393 6_645
H(10) H(7) 3.564 1_545
H(10) H(8) 2.794 1_545
H(11) C(9) 3.283 6_645
H(11) C(10) 3.382 1_545
H(11) C(10) 3.288 6_645
H(11) C(11) 3.344 6_645
H(11) C(12) 3.401 6_645
H(11) C(13) 3.374 6_645
H(11) C(14) 3.311 6_645
H(11) H(3) 3.566 7_665
H(11) H(7) 2.817 1_545
H(12) Cl(1) 2.134 3_665
H(12) C(1) 3.516 3_665
H(12) C(2) 3.542 3_665
H(12) H(3) 3.253 1_545
H(12) H(9) 3.407 8_464

loop_
_geom_torsion_atom_site_label_1
_geom_torsion_atom_site_label_2
_geom_torsion_atom_site_label_3
_geom_torsion_atom_site_label_4
_geom_torsion
C(1) N(1) C(5) C(4) -0.3(3)
C(5) N(1) C(1) C(2) 0.3(3)
N(1) C(1) C(2) C(3) 0.4(3)
C(1) C(2) C(3) C(4) -1.0(2)
C(1) C(2) C(3) C(6) 179.49(18)
C(2) C(3) C(4) C(5) 0.9(2)
C(2) C(3) C(6) O(1) 177.45(19)
C(2) C(3) C(6) C(7) -1.8(2)
C(4) C(3) C(6) O(1) -2.1(2)
C(4) C(3) C(6) C(7) 178.72(18)
C(6) C(3) C(4) C(5) -179.52(18)
C(3) C(4) C(5) N(1) -0.3(3)
O(1) C(6) C(7) C(8) -0.2(3)
C(3) C(6) C(7) C(8) 178.92(18)
C(6) C(7) C(8) C(9) -177.42(19)
C(7) C(8) C(9) C(10) -176.9(2)
C(7) C(8) C(9) C(14) 5.1(3)
C(8) C(9) C(10) C(11) -177.9(2)
C(8) C(9) C(14) C(13) 177.0(2)
C(10) C(9) C(14) C(13) -1.0(3)
C(14) C(9) C(10) C(11) 0.2(3)
C(9) C(10) C(11) C(12) 1.1(3)
C(10) C(11) C(12) C(13) -1.6(3)
C(11) C(12) C(13) C(14) 0.8(3)
C(12) C(13) C(14) C(9) 0.5(3)
